data_1576754
loop_
_publ_author_name
'Qi, Jun-Chao'
'Chen, Xiao-Gang'
'Wang, Zhen-Yu'
'Tang, Yuan-Yuan'
'Song, Xian-Jiang'
'Qin, Yan'
'Lv, Hui-Peng'
'Xiong, Ren-Gen'
'Liao, Wei-Qiang'

_publ_section_title
;
 Organic-inorganic perovskite ferroelectric catalytic selective alkyne
 coupling under ultrasound sonication.
;
_journal_issue 3
_journal_name_full 'Chemical science'
_journal_page_first 1792
_journal_page_last 1800
_journal_paper_doi 10.1039/d5sc07784b
_journal_volume 17
_journal_year 2026
_chemical_formula_moiety 'C18 H14'
_chemical_formula_sum 'C18 H14'
_chemical_formula_weight 230.29
_space_group_crystal_system monoclinic
_space_group_IT_number 14
_space_group_name_Hall '-P 2ybc'
_space_group_name_H-M_alt 'P 1 21/c 1'
_atom_sites_solution_hydrogens geom
_audit_creation_date 2025-10-07
_audit_creation_method
;
Olex2 1.5
(compiled 2025.07.13 svn.rb7424aed for OlexSys, GUI svn.r7314)
;
_audit_update_record
;
2025-10-25 deposited with the CCDC.	2025-11-18 downloaded from the CCDC.
;
_cell_angle_alpha 90
_cell_angle_beta 92.902(2)
_cell_angle_gamma 90
_cell_formula_units_Z 6
_cell_length_a 15.4811(3)
_cell_length_b 17.3094(4)
_cell_length_c 7.75492(17)
_cell_measurement_reflns_used 4688
_cell_measurement_temperature 299.15(10)
_cell_measurement_theta_max 69.0060
_cell_measurement_theta_min 2.8570
_cell_volume 2075.41(8)
_computing_cell_refinement 'CrysAlisPro 1.171.43.129a (Rigaku OD, 2024)'
_computing_data_collection 'CrysAlisPro 1.171.43.129a (Rigaku OD, 2024)'
_computing_data_reduction 'CrysAlisPro 1.171.43.129a (Rigaku OD, 2024)'
_computing_molecular_graphics 'Olex2 1.5 (Dolomanov et al., 2009)'
_computing_publication_material 'Olex2 1.5 (Dolomanov et al., 2009)'
_computing_structure_refinement 'SHELXL 2019/3 (Sheldrick, 2015)'
_computing_structure_solution 'SHELXS  (Sheldrick, 2008)'
_diffrn_ambient_environment air
_diffrn_ambient_temperature 299.15(10)
_diffrn_detector 'Hybrid Pixel Array Detector'
_diffrn_detector_area_resol_mean 10.0000
_diffrn_detector_type 'HyPix-Arc 150'
_diffrn_measured_fraction_theta_full 0.999
_diffrn_measured_fraction_theta_max 0.977
_diffrn_measurement_details
;
List of Runs (angles in degrees, time in seconds):

  # Type    Start    End  Width  t~exp~   \w     \q     \k     \f   Frames
#--------------------------------------------------------------------------
  1  \w   -121.00 -59.00   0.50    0.41    --  -75.45 -15.00  90.00  124
  2  \w   -105.00 -66.00   0.50    0.41    --  -60.77 -15.00  30.00   78
  3  \w   -120.00 -60.00   0.50    0.41    --  -75.45 -15.00  30.00  120
  4  \w   -106.00 -45.00   0.50    0.41    --  -60.77 -15.00-120.00  122
  5  \w   -115.00 -57.00   0.50    0.41    --  -73.82 -15.00-180.00  116
  6  \w    -82.00 -36.00   0.50    0.41    --  -60.77 125.00-180.00   92
  7  \w    -75.00 -45.00   0.50    0.41    --  -75.45 125.00-150.00   60
  8  \w    -74.00 -44.00   0.50    0.41    --  -75.45 125.00  30.00   60
  9  \w    -81.00 -36.00   0.50    0.41    --  -60.77 125.00  90.00   90
 10  \w     79.00 105.00   0.50    0.41    --   60.40  15.00  60.00   52
 11  \w     67.00 116.00   0.50    0.41    --   75.32  15.00  30.00   98
 12  \w     56.00  98.00   0.50    0.41    --   74.97  15.00   0.00   84
 13  \w     50.00 103.00   0.50    0.41    --   60.40  15.00-150.00  106
 14  \w     48.00  99.00   0.50    0.41    --   75.32-125.00-180.00  102
 15  \w     49.00  76.00   0.50    0.41    --   74.97-125.00-150.00   54
 16  \w     46.00  95.00   0.50    0.41    --   75.32-125.00-120.00   98
 17  \w     45.00  84.00   0.50    0.41    --   60.40-125.00  90.00   78
 18  \w     57.00  86.00   0.50    0.41    --   75.32-125.00 150.00   58
;
_diffrn_measurement_device 'four-circle diffractometer'
_diffrn_measurement_device_type 'XtaLAB Synergy R, DW system, HyPix-Arc 150'
_diffrn_measurement_method '\w scans'
_diffrn_orient_matrix_type 'CrysAlisPro convention (1999,Acta A55,543-557)'
_diffrn_orient_matrix_UB_11 -0.0147021000
_diffrn_orient_matrix_UB_12 -0.0641703000
_diffrn_orient_matrix_UB_13 -0.1359915000
_diffrn_orient_matrix_UB_21 0.0425956000
_diffrn_orient_matrix_UB_22 0.0507770000
_diffrn_orient_matrix_UB_23 -0.1350005000
_diffrn_orient_matrix_UB_31 0.0888737000
_diffrn_orient_matrix_UB_32 -0.0349774000
_diffrn_orient_matrix_UB_33 0.0533829000
_diffrn_radiation_monochromator mirror
_diffrn_radiation_probe x-ray
_diffrn_radiation_type 'Cu K\a'
_diffrn_radiation_wavelength 1.54184
_diffrn_reflns_av_R_equivalents 0.0181
_diffrn_reflns_av_unetI/netI 0.0198
_diffrn_reflns_Laue_measured_fraction_full 0.999
_diffrn_reflns_Laue_measured_fraction_max 0.977
_diffrn_reflns_limit_h_max 18
_diffrn_reflns_limit_h_min -15
_diffrn_reflns_limit_k_max 21
_diffrn_reflns_limit_k_min -19
_diffrn_reflns_limit_l_max 9
_diffrn_reflns_limit_l_min -9
_diffrn_reflns_number 13505
_diffrn_reflns_point_group_measured_fraction_full 0.999
_diffrn_reflns_point_group_measured_fraction_max 0.977
_diffrn_reflns_theta_full 67.684
_diffrn_reflns_theta_max 71.907
_diffrn_reflns_theta_min 2.858
_diffrn_source 'Rotating-anode X-ray tube'
_diffrn_source_type 'Rigaku (Cu) X-ray Source'
_exptl_absorpt_coefficient_mu 0.470
_exptl_absorpt_correction_T_max 1.00000
_exptl_absorpt_correction_T_min 0.75728
_exptl_absorpt_correction_type multi-scan
_exptl_absorpt_process_details
;
CrysAlisPro 1.171.43.129a (Rigaku Oxford Diffraction, 2024)
Empirical absorption correction using spherical harmonics,
implemented in SCALE3 ABSPACK scaling algorithm.
;
_exptl_crystal_colour colourless
_exptl_crystal_colour_primary colourless
_exptl_crystal_density_diffrn 1.106
_exptl_crystal_description plate
_exptl_crystal_F_000 732
_refine_diff_density_max 0.120
_refine_diff_density_min -0.116
_refine_diff_density_rms 0.026
_refine_ls_extinction_coef 0.0008(2)
_refine_ls_extinction_expression Fc^*^=kFc[1+0.001xFc^2^\l^3^/sin(2\q)]^-1/4^
_refine_ls_extinction_method 'SHELXL-2019/2 (Sheldrick 2019)'
_refine_ls_goodness_of_fit_ref 1.041
_refine_ls_hydrogen_treatment constr
_refine_ls_matrix_type full
_refine_ls_number_parameters 248
_refine_ls_number_reflns 3988
_refine_ls_number_restraints 0
_refine_ls_restrained_S_all 1.041
_refine_ls_R_factor_all 0.0621
_refine_ls_R_factor_gt 0.0438
_refine_ls_shift/su_max 0.002
_refine_ls_shift/su_mean 0.000
_refine_ls_structure_factor_coef Fsqd
_refine_ls_weighting_details 'w=1/[\s^2^(Fo^2^)+(0.0799P)^2^+0.1127P] where P=(Fo^2^+2Fc^2^)/3'
_refine_ls_weighting_scheme calc
_refine_ls_wR_factor_gt 0.1308
_refine_ls_wR_factor_ref 0.1445
_reflns_Friedel_coverage 0.000
_reflns_number_gt 2844
_reflns_number_total 3988
_reflns_threshold_expression 'I > 2\s(I)'
_cod_data_source_file d5sc07784b2.cif
_cod_data_source_block 2d
_cod_database_code 1576754
_shelx_shelxl_version_number 2019/3
_chemical_oxdiff_formula 'C H '
_shelx_space_group_comment
;
The symmetry employed for this shelxl refinement is uniquely defined
by the following loop, which should always be used as a source of
symmetry information in preference to the above space-group names.
They are only intended as comments.
;
_reflns_odcompleteness_completeness 99.95
_reflns_odcompleteness_iscentric 1
_reflns_odcompleteness_theta 66.97
_olex2_refinement_description
;
1. Fixed Uiso
 At 1.2 times of:
  All C(H) groups
 At 1.5 times of:
  All C(H,H,H) groups
2.a Aromatic/amide H refined with riding coordinates:
 C12(H12), C6(H6), C16(H16), C14(H14), C2(H2), C3(H3), C4(H4), C15(H15),
 C20(H20), C23(H23), C24(H24), C22(H22)
2.b Idealised Me refined as rotating group:
 C18(H18A,H18B,H18C), C17(H17A,H17B,H17C), C27(H27A,H27B,H27C)
;
_olex2_submission_special_instructions 'No special instructions were received'
_oxdiff_exptl_absorpt_empirical_details
;
Empirical correction (ABSPACK) includes:
- Absorption correction using spherical harmonics
- Frame scaling
;
_oxdiff_exptl_absorpt_empirical_full_max 1.335
_oxdiff_exptl_absorpt_empirical_full_min 0.689

loop_
_space_group_symop_operation_xyz
'x, y, z'
'-x, y+1/2, -z+1/2'
'-x, -y, -z'
'x, -y-1/2, z-1/2'

loop_
_atom_site_label
_atom_site_type_symbol
_atom_site_fract_x
_atom_site_fract_y
_atom_site_fract_z
_atom_site_U_iso_or_equiv
_atom_site_adp_type
_atom_site_occupancy
_atom_site_site_symmetry_order
_atom_site_calc_flag
_atom_site_refinement_flags_posn
_atom_site_refinement_flags_adp
_atom_site_refinement_flags_occupancy
_atom_site_disorder_assembly
_atom_site_disorder_group
C12 C 0.24732(9) 0.76554(8) 0.06846(17) 0.0651(4) Uani 1 1 d . . . . .
H12 H 0.254124 0.718173 0.014197 0.078 Uiso 1 1 calc R U . . .
C11 C 0.16504(9) 0.78949(8) 0.10943(17) 0.0619(4) Uani 1 1 d . . . . .
C6 C -0.24189(9) 0.57064(8) -0.06385(16) 0.0645(4) Uani 1 1 d . . . . .
H6 H -0.252146 0.617020 -0.007911 0.077 Uiso 1 1 calc R U . . .
C1 C -0.15780(9) 0.55031(8) -0.09761(17) 0.0616(4) Uani 1 1 d . . . . .
C16 C 0.15478(11) 0.86040(8) 0.19000(18) 0.0756(4) Uani 1 1 d . . . . .
H16 H 0.100085 0.877167 0.217455 0.091 Uiso 1 1 calc R U . . .
C5 C -0.31107(10) 0.52293(11) -0.11211(18) 0.0780(5) Uani 1 1 d . . . . .
C10 C 0.09274(9) 0.74011(8) 0.07084(18) 0.0652(4) Uani 1 1 d . . . . .
C9 C 0.03395(9) 0.69665(9) 0.03576(18) 0.0662(4) Uani 1 1 d . . . . .
C7 C -0.08858(9) 0.60164(8) -0.04910(18) 0.0661(4) Uani 1 1 d . . . . .
C14 C 0.30658(13) 0.88135(10) 0.1891(2) 0.0912(6) Uani 1 1 d . . . . .
H14 H 0.354011 0.912652 0.217531 0.109 Uiso 1 1 calc R U . . .
C13 C 0.31931(10) 0.81115(10) 0.1072(2) 0.0775(4) Uani 1 1 d . . . . .
C2 C -0.14238(11) 0.48050(9) -0.1806(2) 0.0778(4) Uani 1 1 d . . . . .
H2 H -0.086236 0.465893 -0.203089 0.093 Uiso 1 1 calc R U . . .
C3 C -0.21084(14) 0.43365(9) -0.2287(2) 0.0908(5) Uani 1 1 d . . . . .
H3 H -0.200916 0.387143 -0.284437 0.109 Uiso 1 1 calc R U . . .
C4 C -0.29349(13) 0.45455(11) -0.1957(2) 0.0906(6) Uani 1 1 d . . . . .
H4 H -0.338979 0.422047 -0.230209 0.109 Uiso 1 1 calc R U . . .
C8 C -0.03168(9) 0.64652(9) -0.00936(18) 0.0667(4) Uani 1 1 d . . . . .
C15 C 0.22597(14) 0.90534(9) 0.2286(2) 0.0892(5) Uani 1 1 d . . . . .
H15 H 0.219282 0.952823 0.282450 0.107 Uiso 1 1 calc R U . . .
C18 C -0.40142(11) 0.54618(16) -0.0728(2) 0.1244(9) Uani 1 1 d . . . . .
H18A H -0.408756 0.541193 0.048911 0.187 Uiso 1 1 calc R U . . .
H18B H -0.442098 0.513329 -0.134954 0.187 Uiso 1 1 calc R U . . .
H18C H -0.411182 0.598871 -0.107118 0.187 Uiso 1 1 calc R U . . .
C17 C 0.40725(11) 0.78448(14) 0.0593(3) 0.1184(8) Uani 1 1 d . . . . .
H17A H 0.411272 0.729440 0.072583 0.178 Uiso 1 1 calc R U . . .
H17B H 0.450694 0.808908 0.133361 0.178 Uiso 1 1 calc R U . . .
H17C H 0.415983 0.798062 -0.058536 0.178 Uiso 1 1 calc R U . . .
C20 C 0.25775(9) 1.09822(7) 0.06040(16) 0.0610(3) Uani 1 1 d . . . . .
H20 H 0.246599 1.052374 0.000815 0.073 Uiso 1 1 calc R U . . .
C19 C 0.34277(9) 1.11868(8) 0.10466(16) 0.0609(4) Uani 1 1 d . . . . .
C21 C 0.18906(10) 1.14487(9) 0.10337(17) 0.0698(4) Uani 1 1 d . . . . .
C25 C 0.41177(9) 1.06844(8) 0.06105(17) 0.0633(4) Uani 1 1 d . . . . .
C26 C 0.46801(8) 1.02481(8) 0.02311(18) 0.0638(4) Uani 1 1 d . . . . .
C23 C 0.29086(14) 1.23412(9) 0.2342(2) 0.0880(5) Uani 1 1 d . . . . .
H23 H 0.301624 1.280338 0.292552 0.106 Uiso 1 1 calc R U . . .
C24 C 0.35899(11) 1.18790(9) 0.19271(18) 0.0769(4) Uani 1 1 d . . . . .
H24 H 0.415485 1.202670 0.223093 0.092 Uiso 1 1 calc R U . . .
C27 C 0.09759(11) 1.12112(13) 0.0557(2) 0.1020(6) Uani 1 1 d . . . . .
H27A H 0.084526 1.132173 -0.064106 0.153 Uiso 1 1 calc R U . . .
H27B H 0.058699 1.149261 0.125012 0.153 Uiso 1 1 calc R U . . .
H27C H 0.091116 1.066742 0.075714 0.153 Uiso 1 1 calc R U . . .
C22 C 0.20772(13) 1.21304(9) 0.19093(19) 0.0841(5) Uani 1 1 d . . . . .
H22 H 0.162643 1.245085 0.220822 0.101 Uiso 1 1 calc R U . . .

loop_
_atom_site_aniso_label
_atom_site_aniso_U_11
_atom_site_aniso_U_22
_atom_site_aniso_U_33
_atom_site_aniso_U_23
_atom_site_aniso_U_13
_atom_site_aniso_U_12
C12 0.0701(9) 0.0604(8) 0.0648(8) 0.0015(6) 0.0036(6) -0.0114(7)
C11 0.0723(9) 0.0569(8) 0.0565(7) 0.0051(6) 0.0034(6) -0.0073(7)
C6 0.0677(9) 0.0707(8) 0.0547(7) -0.0007(6) -0.0004(6) -0.0124(7)
C1 0.0673(9) 0.0590(8) 0.0580(8) 0.0076(6) -0.0018(6) -0.0051(6)
C16 0.1023(12) 0.0597(8) 0.0657(9) 0.0016(7) 0.0118(8) -0.0024(8)
C5 0.0776(10) 0.1037(12) 0.0523(8) 0.0076(8) -0.0009(7) -0.0304(9)
C10 0.0640(8) 0.0642(8) 0.0675(8) 0.0017(7) 0.0055(6) -0.0020(7)
C9 0.0587(8) 0.0673(8) 0.0726(9) 0.0008(7) 0.0053(6) -0.0002(7)
C7 0.0610(8) 0.0702(9) 0.0670(8) 0.0041(7) 0.0027(6) -0.0003(7)
C14 0.1142(14) 0.0843(11) 0.0741(10) 0.0066(9) -0.0049(10) -0.0480(11)
C13 0.0747(10) 0.0860(11) 0.0717(9) 0.0123(8) 0.0023(7) -0.0234(8)
C2 0.0949(11) 0.0624(9) 0.0754(10) 0.0058(7) -0.0034(8) 0.0094(8)
C3 0.1366(16) 0.0570(9) 0.0770(11) 0.0005(8) -0.0136(11) -0.0104(10)
C4 0.1180(15) 0.0862(12) 0.0658(9) 0.0090(8) -0.0140(9) -0.0465(11)
C8 0.0572(8) 0.0707(9) 0.0722(9) 0.0021(7) 0.0046(6) -0.0009(7)
C15 0.1382(16) 0.0608(9) 0.0690(10) -0.0055(7) 0.0085(10) -0.0217(10)
C18 0.0718(11) 0.216(3) 0.0856(12) -0.0179(14) 0.0089(9) -0.0433(14)
C17 0.0746(12) 0.155(2) 0.1267(17) 0.0103(14) 0.0104(11) -0.0244(13)
C20 0.0731(9) 0.0567(7) 0.0533(7) -0.0001(6) 0.0045(6) 0.0092(7)
C19 0.0737(9) 0.0556(7) 0.0533(7) 0.0059(6) 0.0028(6) 0.0040(6)
C21 0.0796(10) 0.0765(9) 0.0537(7) 0.0049(7) 0.0069(6) 0.0225(8)
C25 0.0650(8) 0.0622(8) 0.0625(8) 0.0039(6) 0.0017(6) -0.0004(7)
C26 0.0596(8) 0.0649(8) 0.0666(8) 0.0041(6) 0.0002(6) -0.0013(6)
C23 0.1352(16) 0.0575(8) 0.0714(10) -0.0095(7) 0.0049(10) 0.0106(10)
C24 0.0980(12) 0.0624(8) 0.0696(9) -0.0015(7) -0.0008(8) -0.0060(8)
C27 0.0775(11) 0.1367(17) 0.0919(12) -0.0084(11) 0.0064(9) 0.0287(11)
C22 0.1170(14) 0.0723(10) 0.0638(9) 0.0003(7) 0.0119(9) 0.0366(10)

loop_
_atom_type_symbol
_atom_type_description
_atom_type_scat_dispersion_real
_atom_type_scat_dispersion_imag
_atom_type_scat_source
C C 0.0181 0.0091 'International Tables Vol C Tables 4.2.6.8 and 6.1.1.4'
H H 0.0000 0.0000 'International Tables Vol C Tables 4.2.6.8 and 6.1.1.4'

loop_
_geom_angle_atom_site_label_1
_geom_angle_atom_site_label_2
_geom_angle_atom_site_label_3
_geom_angle
_geom_angle_site_symmetry_1
_geom_angle_site_symmetry_3
_geom_angle_publ_flag
C11 C12 H12 119.5 . . ?
C13 C12 H12 119.5 . . ?
C13 C12 C11 121.07(14) . . ?
C12 C11 C10 119.39(13) . . ?
C16 C11 C12 119.50(13) . . ?
C16 C11 C10 121.11(14) . . ?
C1 C6 H6 119.4 . . ?
C1 C6 C5 121.13(14) . . ?
C5 C6 H6 119.4 . . ?
C6 C1 C7 119.46(13) . . ?
C6 C1 C2 119.42(13) . . ?
C2 C1 C7 121.12(14) . . ?
C11 C16 H16 120.3 . . ?
C15 C16 C11 119.40(16) . . ?
C15 C16 H16 120.3 . . ?
C6 C5 C18 119.97(17) . . ?
C4 C5 C6 117.90(16) . . ?
C4 C5 C18 122.13(16) . . ?
C9 C10 C11 177.58(15) . . ?
C10 C9 C8 178.03(16) . . ?
C8 C7 C1 178.26(15) . . ?
C13 C14 H14 119.3 . . ?
C15 C14 H14 119.3 . . ?
C15 C14 C13 121.40(15) . . ?
C12 C13 C14 117.78(16) . . ?
C12 C13 C17 120.02(17) . . ?
C14 C13 C17 122.20(16) . . ?
C1 C2 H2 120.3 . . ?
C3 C2 C1 119.32(16) . . ?
C3 C2 H2 120.3 . . ?
C2 C3 H3 119.6 . . ?
C4 C3 C2 120.71(16) . . ?
C4 C3 H3 119.6 . . ?
C5 C4 H4 119.2 . . ?
C3 C4 C5 121.52(15) . . ?
C3 C4 H4 119.2 . . ?
C7 C8 C9 179.11(16) . . ?
C16 C15 H15 119.6 . . ?
C14 C15 C16 120.85(16) . . ?
C14 C15 H15 119.6 . . ?
C5 C18 H18A 109.5 . . ?
C5 C18 H18B 109.5 . . ?
C5 C18 H18C 109.5 . . ?
H18A C18 H18B 109.5 . . ?
H18A C18 H18C 109.5 . . ?
H18B C18 H18C 109.5 . . ?
C13 C17 H17A 109.5 . . ?
C13 C17 H17B 109.5 . . ?
C13 C17 H17C 109.5 . . ?
H17A C17 H17B 109.5 . . ?
H17A C17 H17C 109.5 . . ?
H17B C17 H17C 109.5 . . ?
C19 C20 H20 119.3 . . ?
C21 C20 H20 119.3 . . ?
C21 C20 C19 121.31(13) . . ?
C20 C19 C25 119.73(12) . . ?
C20 C19 C24 118.98(13) . . ?
C24 C19 C25 121.28(13) . . ?
C20 C21 C27 120.34(14) . . ?
C22 C21 C20 118.02(15) . . ?
C22 C21 C27 121.64(15) . . ?
C26 C25 C19 178.21(15) . . ?
C25 C26 C26 179.0(2) . 3_675 ?
C24 C23 H23 119.6 . . ?
C22 C23 H23 119.6 . . ?
C22 C23 C24 120.83(15) . . ?
C19 C24 H24 120.2 . . ?
C23 C24 C19 119.53(15) . . ?
C23 C24 H24 120.2 . . ?
C21 C27 H27A 109.5 . . ?
C21 C27 H27B 109.5 . . ?
C21 C27 H27C 109.5 . . ?
H27A C27 H27B 109.5 . . ?
H27A C27 H27C 109.5 . . ?
H27B C27 H27C 109.5 . . ?
C21 C22 H22 119.3 . . ?
C23 C22 C21 121.32(15) . . ?
C23 C22 H22 119.3 . . ?

loop_
_geom_bond_atom_site_label_1
_geom_bond_atom_site_label_2
_geom_bond_distance
_geom_bond_site_symmetry_2
_geom_bond_publ_flag
C12 H12 0.9300 . ?
C12 C11 1.3916(19) . ?
C12 C13 1.3862(19) . ?
C11 C16 1.3900(19) . ?
C11 C10 1.4279(19) . ?
C6 H6 0.9300 . ?
C6 C1 1.3861(19) . ?
C6 C5 1.3887(19) . ?
C1 C7 1.4276(19) . ?
C1 C2 1.396(2) . ?
C16 H16 0.9300 . ?
C16 C15 1.370(2) . ?
C5 C4 1.383(2) . ?
C5 C18 1.502(2) . ?
C10 C9 1.2012(18) . ?
C9 C8 1.368(2) . ?
C7 C8 1.2029(19) . ?
C14 H14 0.9300 . ?
C14 C13 1.390(2) . ?
C14 C15 1.365(2) . ?
C13 C17 1.502(2) . ?
C2 H2 0.9300 . ?
C2 C3 1.371(2) . ?
C3 H3 0.9300 . ?
C3 C4 1.366(3) . ?
C4 H4 0.9300 . ?
C15 H15 0.9300 . ?
C18 H18A 0.9600 . ?
C18 H18B 0.9600 . ?
C18 H18C 0.9600 . ?
C17 H17A 0.9600 . ?
C17 H17B 0.9600 . ?
C17 H17C 0.9600 . ?
C20 H20 0.9300 . ?
C20 C19 1.3891(18) . ?
C20 C21 1.3892(18) . ?
C19 C25 1.4312(19) . ?
C19 C24 1.396(2) . ?
C21 C27 1.503(2) . ?
C21 C22 1.385(2) . ?
C25 C26 1.2003(18) . ?
C26 C26 1.372(3) 3_675 ?
C23 H23 0.9300 . ?
C23 C24 1.375(2) . ?
C23 C22 1.363(2) . ?
C24 H24 0.9300 . ?
C27 H27A 0.9600 . ?
C27 H27B 0.9600 . ?
C27 H27C 0.9600 . ?
C22 H22 0.9300 . ?

loop_
_geom_torsion_atom_site_label_1
_geom_torsion_atom_site_label_2
_geom_torsion_atom_site_label_3
_geom_torsion_atom_site_label_4
_geom_torsion
_geom_torsion_site_symmetry_1
_geom_torsion_site_symmetry_2
_geom_torsion_site_symmetry_3
_geom_torsion_site_symmetry_4
_geom_torsion_publ_flag
C12 C11 C16 C15 -0.4(2) . . . . ?
C11 C12 C13 C14 0.3(2) . . . . ?
C11 C12 C13 C17 -179.13(14) . . . . ?
C11 C16 C15 C14 0.0(2) . . . . ?
C6 C1 C2 C3 0.6(2) . . . . ?
C6 C5 C4 C3 0.7(2) . . . . ?
C1 C6 C5 C4 -0.3(2) . . . . ?
C1 C6 C5 C18 179.58(14) . . . . ?
C1 C2 C3 C4 -0.2(2) . . . . ?
C5 C6 C1 C7 178.73(12) . . . . ?
C5 C6 C1 C2 -0.4(2) . . . . ?
C10 C11 C16 C15 178.46(13) . . . . ?
C7 C1 C2 C3 -178.48(13) . . . . ?
C13 C12 C11 C16 0.2(2) . . . . ?
C13 C12 C11 C10 -178.63(13) . . . . ?
C13 C14 C15 C16 0.6(3) . . . . ?
C2 C3 C4 C5 -0.5(3) . . . . ?
C15 C14 C13 C12 -0.7(2) . . . . ?
C15 C14 C13 C17 178.70(16) . . . . ?
C18 C5 C4 C3 -179.16(16) . . . . ?
C20 C19 C24 C23 0.2(2) . . . . ?
C20 C21 C22 C23 0.0(2) . . . . ?
C19 C20 C21 C27 -179.37(13) . . . . ?
C19 C20 C21 C22 0.5(2) . . . . ?
C21 C20 C19 C25 178.83(12) . . . . ?
C21 C20 C19 C24 -0.57(19) . . . . ?
C25 C19 C24 C23 -179.17(14) . . . . ?
C24 C23 C22 C21 -0.3(3) . . . . ?
C27 C21 C22 C23 179.81(15) . . . . ?
C22 C23 C24 C19 0.2(2) . . . . ?
